data_4061829
loop_
_publ_author_name
'Ramaker, Gerhard'
'Saak, Wolfgang'
'Haase, Detlev'
'Weidenbruch, Manfred'

_publ_section_title
;
 Reaction Modes of a Tetragermabutadiene: Cycloadditions versus Ge-Ge Bond
 Cleavages
;
_journal_coden_ASTM ORGND7
_journal_issue 25
_journal_name_full Organometallics
_journal_page_first 5212
_journal_page_last 5216
_journal_paper_doi 10.1021/om034123e
_journal_volume 22
_journal_year 2003
_chemical_formula_sum 'C60 H96 Ge2 Te'
_chemical_formula_weight 1090.15
_space_group_IT_number 15
_symmetry_cell_setting monoclinic
_symmetry_space_group_name_Hall '-C 2yc'
_symmetry_space_group_name_H-M 'C 1 2/c 1'
_cell_angle_alpha 90.00
_cell_angle_beta 96.545(3)
_cell_angle_gamma 90.00
_cell_formula_units_Z 4
_cell_length_a 22.4018(5)
_cell_length_b 9.7280(3)
_cell_length_c 26.7946(6)
_cell_measurement_temperature 293(2)
_cell_volume 5801.1(3)
_diffrn_ambient_temperature 293(2)
_exptl_crystal_density_diffrn 1.248
_cod_depositor_comments
;
 Updated bibliographical information.

 Antanas Vaitkus,
 2019-09-11
;
_cod_original_sg_symbol_H-M 'C 2/c'
_cod_database_code 4061829

loop_
_symmetry_equiv_pos_as_xyz
'x, y, z'
'-x, y, -z+1/2'
'x+1/2, y+1/2, z'
'-x+1/2, y+1/2, -z+1/2'
'-x, -y, -z'
'x, -y, z-1/2'
'-x+1/2, -y+1/2, -z'
'x+1/2, -y+1/2, z-1/2'

loop_
_atom_site_label
_atom_site_type_symbol
_atom_site_fract_x
_atom_site_fract_y
_atom_site_fract_z
_atom_site_U_iso_or_equiv
_atom_site_adp_type
_atom_site_occupancy
_atom_site_symmetry_multiplicity
_atom_site_calc_flag
_atom_site_refinement_flags
_atom_site_disorder_assembly
_atom_site_disorder_group
Te1 Te 0.0000 0.01881(3) 0.2500 0.02294(10) Uani 1 2 d S . .
Ge1 Ge 0.010556(13) 0.25527(3) 0.296245(10) 0.01263(9) Uani 1 1 d . . .
C1 C -0.04931(13) 0.2792(3) 0.34552(10) 0.0163(6) Uani 1 1 d . . .
C2 C -0.03800(14) 0.2068(3) 0.39164(10) 0.0187(6) Uani 1 1 d . . .
C3 C -0.07458(16) 0.2298(3) 0.42990(11) 0.0258(7) Uani 1 1 d . . .
H3 H -0.0642(17) 0.180(4) 0.4616(14) 0.035(10) Uiso 1 1 d . . .
C4 C -0.12267(16) 0.3203(3) 0.42434(12) 0.0306(8) Uani 1 1 d . . .
C5 C -0.13388(17) 0.3881(4) 0.37863(12) 0.0297(8) Uani 1 1 d . . .
H5 H -0.163(2) 0.442(4) 0.3746(16) 0.044(12) Uiso 1 1 d . . .
C6 C -0.09826(14) 0.3711(3) 0.33951(10) 0.0205(6) Uani 1 1 d . . .
C7 C 0.01300(16) 0.1038(3) 0.40296(11) 0.0245(7) Uani 1 1 d . . .
H7 H 0.0340(14) 0.103(3) 0.3771(12) 0.008(7) Uiso 1 1 d . . .
C8 C -0.0114(2) -0.0410(4) 0.40949(16) 0.0471(11) Uani 1 1 d . . .
H8C H 0.0215 -0.1039 0.4166 0.057 Uiso 1 1 calc R . .
H8B H -0.0354 -0.0685 0.3792 0.057 Uiso 1 1 calc R . .
H8A H -0.0356 -0.0415 0.4368 0.057 Uiso 1 1 calc R . .
C9 C 0.0568(2) 0.1474(5) 0.44773(14) 0.0502(11) Uani 1 1 d . . .
H9C H 0.0881 0.0801 0.4536 0.060 Uiso 1 1 calc R . .
H9B H 0.0359 0.1548 0.4770 0.060 Uiso 1 1 calc R . .
H9A H 0.0740 0.2348 0.4409 0.060 Uiso 1 1 calc R . .
C10 C -0.1621(2) 0.3532(5) 0.46587(14) 0.0487(12) Uani 1 1 d . . .
H10 H -0.200(3) 0.353(5) 0.4600(19) 0.065(17) Uiso 1 1 d . . .
C11 C -0.1459(3) 0.4959(5) 0.48706(17) 0.082(2) Uani 1 1 d . . .
H11C H -0.1705 0.5170 0.5131 0.098 Uiso 1 1 calc R . .
H11B H -0.1527 0.5630 0.4607 0.098 Uiso 1 1 calc R . .
H11A H -0.1044 0.4974 0.5006 0.098 Uiso 1 1 calc R . .
C12 C -0.1607(2) 0.2450(4) 0.50671(15) 0.0480(11) Uani 1 1 d . . .
H12C H -0.1864 0.2728 0.5312 0.058 Uiso 1 1 calc R . .
H12B H -0.1204 0.2348 0.5226 0.058 Uiso 1 1 calc R . .
H12A H -0.1745 0.1589 0.4922 0.058 Uiso 1 1 calc R . .
C13 C -0.11798(17) 0.4526(4) 0.29167(12) 0.0307(8) Uani 1 1 d . . .
H13 H -0.0898(17) 0.444(3) 0.2722(14) 0.025(9) Uiso 1 1 d . . .
C14 C -0.1234(2) 0.6068(4) 0.30168(15) 0.0488(11) Uani 1 1 d . . .
H14C H -0.1359 0.6535 0.2707 0.059 Uiso 1 1 calc R . .
H14B H -0.0852 0.6420 0.3159 0.059 Uiso 1 1 calc R . .
H14A H -0.1526 0.6216 0.3247 0.059 Uiso 1 1 calc R . .
C15 C -0.17771(19) 0.3974(5) 0.26661(14) 0.0475(11) Uani 1 1 d . . .
H15C H -0.1898 0.4490 0.2366 0.057 Uiso 1 1 calc R . .
H15B H -0.2077 0.4060 0.2893 0.057 Uiso 1 1 calc R . .
H15A H -0.1732 0.3023 0.2582 0.057 Uiso 1 1 calc R . .
C16 C 0.09136(13) 0.3094(3) 0.33003(9) 0.0159(6) Uani 1 1 d . . .
C17 C 0.09653(14) 0.4489(3) 0.34494(10) 0.0197(6) Uani 1 1 d . . .
C18 C 0.15210(16) 0.4993(3) 0.36700(11) 0.0251(7) Uani 1 1 d . . .
H18 H 0.1560(19) 0.587(5) 0.3745(15) 0.043(11) Uiso 1 1 d . . .
C19 C 0.20284(15) 0.4171(3) 0.37467(11) 0.0251(7) Uani 1 1 d . . .
C20 C 0.19657(15) 0.2796(3) 0.36144(11) 0.0240(6) Uani 1 1 d . . .
H20 H 0.2281(18) 0.228(4) 0.3673(13) 0.025(9) Uiso 1 1 d . . .
C21 C 0.14221(14) 0.2226(3) 0.34012(10) 0.0197(6) Uani 1 1 d . . .
C22 C 0.04296(16) 0.5474(3) 0.34149(11) 0.0225(6) Uani 1 1 d . . .
H22 H 0.0107(16) 0.510(3) 0.3215(12) 0.016(8) Uiso 1 1 d . . .
C23 C 0.05425(19) 0.6864(3) 0.31727(15) 0.0382(9) Uani 1 1 d . . .
H23C H 0.0188 0.7421 0.3163 0.046 Uiso 1 1 calc R . .
H23B H 0.0640 0.6719 0.2837 0.046 Uiso 1 1 calc R . .
H23A H 0.0871 0.7322 0.3366 0.046 Uiso 1 1 calc R . .
C24 C 0.02211(18) 0.5682(3) 0.39363(12) 0.0330(8) Uani 1 1 d . . .
H24C H -0.0116 0.6299 0.3910 0.040 Uiso 1 1 calc R . .
H24B H 0.0544 0.6064 0.4160 0.040 Uiso 1 1 calc R . .
H24A H 0.0105 0.4813 0.4065 0.040 Uiso 1 1 calc R . .
C25 C 0.26345(17) 0.4792(4) 0.39479(13) 0.0360(8) Uani 1 1 d . . .
H25 H 0.2562(18) 0.565(4) 0.4130(15) 0.041(11) Uiso 1 1 d . . .
C26 C 0.3010(2) 0.3864(5) 0.43176(19) 0.0619(13) Uani 1 1 d . . .
H26C H 0.3383 0.4310 0.4430 0.074 Uiso 1 1 calc R . .
H26B H 0.3088 0.3013 0.4155 0.074 Uiso 1 1 calc R . .
H26A H 0.2794 0.3682 0.4600 0.074 Uiso 1 1 calc R . .
C27 C 0.2984(2) 0.5165(6) 0.35083(18) 0.0659(15) Uani 1 1 d . . .
H27C H 0.3364 0.5557 0.3635 0.079 Uiso 1 1 calc R . .
H27B H 0.2758 0.5820 0.3295 0.079 Uiso 1 1 calc R . .
H27A H 0.3049 0.4352 0.3319 0.079 Uiso 1 1 calc R . .
C28 C 0.14232(16) 0.0681(3) 0.32885(13) 0.0278(7) Uani 1 1 d . . .
H28 H 0.1052(19) 0.031(4) 0.3251(14) 0.031(10) Uiso 1 1 d . . .
C29 C 0.16689(19) 0.0379(4) 0.27902(17) 0.0455(10) Uani 1 1 d . . .
H29C H 0.1664 -0.0594 0.2732 0.055 Uiso 1 1 calc R . .
H29B H 0.2074 0.0713 0.2804 0.055 Uiso 1 1 calc R . .
H29A H 0.1423 0.0830 0.2522 0.055 Uiso 1 1 calc R . .
C30 C 0.17679(19) -0.0161(4) 0.37160(18) 0.0491(11) Uani 1 1 d . . .
H30C H 0.1756 -0.1117 0.3627 0.059 Uiso 1 1 calc R . .
H30B H 0.1584 -0.0033 0.4019 0.059 Uiso 1 1 calc R . .
H30A H 0.2178 0.0143 0.3768 0.059 Uiso 1 1 calc R . .

loop_
_atom_site_aniso_label
_atom_site_aniso_U_11
_atom_site_aniso_U_22
_atom_site_aniso_U_33
_atom_site_aniso_U_23
_atom_site_aniso_U_13
_atom_site_aniso_U_12
Te1 0.02752(19) 0.01547(14) 0.02510(15) 0.000 -0.00017(11) 0.000
Ge1 0.01275(18) 0.01351(15) 0.01168(15) 0.00017(9) 0.00170(11) 0.00104(10)
C1 0.0188(17) 0.0173(12) 0.0129(13) -0.0012(10) 0.0023(11) 0.0016(11)
C2 0.0191(17) 0.0206(13) 0.0164(13) 0.0009(11) 0.0018(11) -0.0006(11)
C3 0.033(2) 0.0288(16) 0.0162(14) 0.0038(12) 0.0064(13) 0.0033(13)
C4 0.034(2) 0.0373(18) 0.0225(15) 0.0004(13) 0.0129(14) 0.0078(14)
C5 0.027(2) 0.0413(19) 0.0220(16) 0.0017(13) 0.0069(13) 0.0182(15)
C6 0.0217(18) 0.0272(15) 0.0129(13) 0.0023(11) 0.0029(11) 0.0064(12)
C7 0.032(2) 0.0266(16) 0.0166(15) 0.0079(11) 0.0084(13) 0.0104(13)
C8 0.063(3) 0.0278(18) 0.054(2) 0.0132(16) 0.026(2) 0.0126(17)
C9 0.045(3) 0.071(3) 0.031(2) 0.0067(19) -0.0080(17) 0.021(2)
C10 0.051(3) 0.071(3) 0.0271(19) 0.0083(18) 0.0209(19) 0.028(2)
C11 0.159(6) 0.057(3) 0.038(2) 0.002(2) 0.046(3) 0.047(3)
C12 0.051(3) 0.064(3) 0.032(2) -0.0057(17) 0.0213(19) -0.0033(19)
C13 0.029(2) 0.046(2) 0.0187(15) 0.0078(13) 0.0083(14) 0.0234(15)
C14 0.057(3) 0.047(2) 0.045(2) 0.0200(18) 0.016(2) 0.027(2)
C15 0.034(3) 0.083(3) 0.0247(18) 0.0006(18) -0.0019(15) 0.026(2)
C16 0.0168(17) 0.0203(14) 0.0110(12) 0.0005(10) 0.0026(10) -0.0007(11)
C17 0.0276(19) 0.0173(13) 0.0138(13) 0.0011(10) 0.0013(11) -0.0012(11)
C18 0.034(2) 0.0201(15) 0.0199(14) -0.0055(11) -0.0011(12) -0.0060(13)
C19 0.0219(19) 0.0330(16) 0.0194(14) -0.0026(12) -0.0016(12) -0.0064(13)
C20 0.0162(19) 0.0305(16) 0.0249(15) -0.0006(13) 0.0001(12) 0.0021(13)
C21 0.0185(17) 0.0230(14) 0.0176(13) -0.0001(11) 0.0015(11) 0.0000(11)
C22 0.029(2) 0.0132(13) 0.0241(15) -0.0011(11) -0.0002(13) -0.0003(11)
C23 0.046(3) 0.0199(16) 0.049(2) 0.0081(14) 0.0065(17) 0.0000(14)
C24 0.042(2) 0.0258(16) 0.0308(17) -0.0059(13) 0.0026(15) 0.0052(14)
C25 0.029(2) 0.042(2) 0.0345(18) -0.0112(15) -0.0064(14) -0.0088(15)
C26 0.036(3) 0.077(3) 0.066(3) 0.000(2) -0.026(2) -0.008(2)
C27 0.045(3) 0.095(4) 0.057(3) -0.007(3) 0.003(2) -0.044(3)
C28 0.014(2) 0.0214(15) 0.047(2) -0.0022(13) 0.0010(14) 0.0031(12)
C29 0.032(2) 0.042(2) 0.066(3) -0.0223(19) 0.0188(19) 0.0022(16)
C30 0.030(2) 0.0299(19) 0.083(3) 0.0129(19) -0.012(2) 0.0027(15)

loop_
_geom_bond_atom_site_label_1
_geom_bond_atom_site_label_2
_geom_bond_distance
_geom_bond_site_symmetry_2
_geom_bond_publ_flag
Te1 Ge1 2.6107(3) . ?
Te1 Ge1 2.6107(3) 2 ?
Ge1 C1 2.000(3) . ?
Ge1 C16 2.000(3) . ?
Ge1 Ge1 2.4694(5) 2 ?
C1 C6 1.410(4) . ?
C1 C2 1.420(4) . ?
C2 C3 1.401(4) . ?
C2 C7 1.524(4) . ?
C3 C4 1.386(5) . ?
C4 C5 1.388(5) . ?
C4 C10 1.531(5) . ?
C5 C6 1.398(4) . ?
C6 C13 1.529(4) . ?
C7 C9 1.521(5) . ?
C7 C8 1.528(5) . ?
C10 C12 1.516(6) . ?
C10 C11 1.528(7) . ?
C13 C15 1.525(6) . ?
C13 C14 1.531(5) . ?
C16 C17 1.416(4) . ?
C16 C21 1.419(4) . ?
C17 C18 1.404(4) . ?
C17 C22 1.530(4) . ?
C18 C19 1.385(5) . ?
C19 C20 1.388(5) . ?
C19 C25 1.527(5) . ?
C20 C21 1.399(5) . ?
C21 C28 1.533(4) . ?
C22 C23 1.533(4) . ?
C22 C24 1.536(4) . ?
C25 C26 1.521(6) . ?
C25 C27 1.530(6) . ?
C28 C29 1.530(5) . ?
C28 C30 1.542(5) . ?
